data_2014193
loop_
_publ_author_name
'Westra, Arjan N.'
'Esterhuysen, Catharine'
'Koch, Klaus R.'

_publ_section_title
;Intramolecular hydrogen-bond-directed coordination:
 <i>trans</i>-bis(<i>N</i>-benzoyl-<i>N</i>'-propylthiourea-\k<i>S</i>)diiodoplatinum(II)
 and
 <i>trans</i>-bis(<i>N</i>-benzoyl-<i>N</i>'-propylthiourea-\k<i>S</i>)dibromoplatinum(II)
;
_journal_issue 8
_journal_name_full 'Acta Crystallographica Section C'
_journal_page_first m395
_journal_page_last m398
_journal_paper_doi 10.1107/S0108270104014933
_journal_volume 60
_journal_year 2004
_chemical_formula_iupac '[Pt I2 (C11 H14 N2 O1 S1)2]'
_chemical_formula_moiety 'C22 H28 I2 N4 O2 Pt S2'
_chemical_formula_sum 'C22 H28 I2 N4 O2 Pt S2'
_chemical_formula_weight 893.49
_chemical_name_common
;
trans-bis(N-propyl-N'-benzoylthiourea)diiodoplatinum(II)
;
_chemical_name_systematic
;
trans-diiodobis(N-propyl-N'-benzoylthiourea-\kS)platinum(II)
;
_space_group_IT_number 2
_symmetry_cell_setting triclinic
_symmetry_space_group_name_Hall '-P 1'
_symmetry_space_group_name_H-M 'P -1'
_atom_sites_solution_hydrogens geom
_atom_sites_solution_primary heavy
_atom_sites_solution_secondary difmap
_cell_angle_alpha 67.7250(10)
_cell_angle_beta 74.7420(10)
_cell_angle_gamma 70.4680(10)
_cell_formula_units_Z 1
_cell_length_a 7.3485(4)
_cell_length_b 10.2458(6)
_cell_length_c 10.5738(6)
_cell_measurement_reflns_used 7162
_cell_measurement_temperature 100(2)
_cell_measurement_theta_max 26
_cell_measurement_theta_min 2
_cell_volume 685.76(7)
_computing_cell_refinement 'SAINT (Bruker, 2002)'
_computing_data_collection 'SMART (Bruker, 2001)'
_computing_data_reduction SAINT
_computing_molecular_graphics 'X-SEED (Barbour, 1999)'
_computing_publication_material X-SEED
_computing_structure_refinement 'SHELXL97 (Sheldrick, 1997)'
_computing_structure_solution 'SHELXS97 (Sheldrick, 1997)'
_diffrn_ambient_temperature 100(2)
_diffrn_measured_fraction_theta_full 0.996
_diffrn_measured_fraction_theta_max 0.996
_diffrn_measurement_device_type 'Bruker SMART APEX CCD area-detector'
_diffrn_measurement_method \w
_diffrn_radiation_monochromator graphite
_diffrn_radiation_source 'fine-focus sealed tube'
_diffrn_radiation_type 'Mo K\a'
_diffrn_radiation_wavelength 0.71073
_diffrn_reflns_av_R_equivalents 0.0192
_diffrn_reflns_av_sigmaI/netI 0.0211
_diffrn_reflns_limit_h_max 9
_diffrn_reflns_limit_h_min -9
_diffrn_reflns_limit_k_max 12
_diffrn_reflns_limit_k_min -12
_diffrn_reflns_limit_l_max 13
_diffrn_reflns_limit_l_min -13
_diffrn_reflns_number 7162
_diffrn_reflns_theta_full 26.00
_diffrn_reflns_theta_max 26.00
_diffrn_reflns_theta_min 2.11
_exptl_absorpt_coefficient_mu 7.545
_exptl_absorpt_correction_T_max 0.28
_exptl_absorpt_correction_T_min 0.13
_exptl_absorpt_correction_type multi-scan
_exptl_absorpt_process_details '(SADABS; Bruker, 2001)'
_exptl_crystal_colour brown
_exptl_crystal_density_diffrn 2.164
_exptl_crystal_density_meas ?
_exptl_crystal_density_method 'not measured'
_exptl_crystal_description plate
_exptl_crystal_F_000 420
_exptl_crystal_size_max 0.30
_exptl_crystal_size_mid 0.24
_exptl_crystal_size_min 0.17
_refine_diff_density_max 0.852
_refine_diff_density_min -0.592
_refine_ls_extinction_coef 0.0036(3)
_refine_ls_extinction_expression Fc^*^=kFc[1+0.001xFc^2^\l^3^/sin(2\q)]^-1/4^
_refine_ls_extinction_method 'SHELXL97 (Sheldrick, 1997)'
_refine_ls_goodness_of_fit_ref 1.057
_refine_ls_hydrogen_treatment mixed
_refine_ls_matrix_type full
_refine_ls_number_parameters 161
_refine_ls_number_reflns 2682
_refine_ls_number_restraints 0
_refine_ls_restrained_S_all 1.057
_refine_ls_R_factor_all 0.0151
_refine_ls_R_factor_gt 0.0151
_refine_ls_shift/su_max 0.002
_refine_ls_shift/su_mean 0.000
_refine_ls_structure_factor_coef Fsqd
_refine_ls_weighting_details 'calc w = 1/[\s^2^(Fo^2^)+(0.0174P)^2^+0.2796P] where P=(Fo^2^+2Fc^2^)/3'
_refine_ls_weighting_scheme calc
_refine_ls_wR_factor_gt 0.0373
_refine_ls_wR_factor_ref 0.0373
_reflns_number_gt 2673
_reflns_number_total 2682
_reflns_threshold_expression I>2\s(I)
_cod_data_source_file jz1636.cif
_cod_data_source_block I
_cod_depositor_comments
;
The following automatic conversions were performed:

'_exptl_crystal_density_meas' value 'not measured' was changed to '?'
- the value is perceived as not measured.

Automatic conversion script
Id: cif_fix_values 3008 2015-01-20 13:52:24Z robertas 
;
_cod_database_code 2014193

loop_
_symmetry_equiv_pos_as_xyz
'x, y, z'
'-x, -y, -z'

loop_
_atom_site_label
_atom_site_fract_x
_atom_site_fract_y
_atom_site_fract_z
_atom_site_U_iso_or_equiv
_atom_site_adp_type
_atom_site_calc_flag
_atom_site_refinement_flags
_atom_site_occupancy
_atom_site_disorder_assembly
_atom_site_disorder_group
_atom_site_type_symbol
Pt1 0.5000 0.0000 0.0000 0.01248(6) Uani d S 1 . . Pt
I1 0.84105(2) -0.050892(16) -0.154830(16) 0.01674(6) Uani d . 1 . . I
S1 0.34518(9) 0.13826(6) -0.19142(6) 0.01675(13) Uani d . 1 . . S
O1 0.3762(3) -0.19915(19) -0.38308(19) 0.0222(4) Uani d . 1 . . O
N1 0.4385(3) -0.1234(2) -0.2266(2) 0.0162(4) Uani d . 1 . . N
N2 0.2555(3) 0.0733(2) -0.3808(2) 0.0154(4) Uani d . 1 . . N
C1 0.5718(4) -0.3794(3) -0.2169(3) 0.0158(5) Uani d . 1 . . C
C2 0.5683(4) -0.4889(3) -0.2630(3) 0.0179(5) Uani d . 1 . . C
H1 0.4941 -0.4651 -0.3337 0.021 Uiso calc R 1 . . H
C3 0.6715(4) -0.6317(3) -0.2068(3) 0.0209(6) Uani d . 1 . . C
H2 0.6663 -0.7059 -0.2378 0.025 Uiso calc R 1 . . H
C4 0.7826(4) -0.6670(3) -0.1053(3) 0.0206(6) Uani d . 1 . . C
H3 0.8546 -0.7651 -0.0673 0.025 Uiso calc R 1 . . H
C5 0.7885(4) -0.5582(3) -0.0594(3) 0.0198(5) Uani d . 1 . . C
H4 0.8651 -0.5824 0.0100 0.024 Uiso calc R 1 . . H
C6 0.6833(4) -0.4145(3) -0.1139(3) 0.0180(5) Uani d . 1 . . C
H5 0.6868 -0.3407 -0.0817 0.022 Uiso calc R 1 . . H
C7 0.4550(4) -0.2285(3) -0.2833(3) 0.0169(5) Uani d . 1 . . C
C8 0.3454(3) 0.0235(3) -0.2730(2) 0.0136(5) Uani d . 1 . . C
C9 0.1445(4) 0.2251(3) -0.4347(3) 0.0163(5) Uani d . 1 . . C
H8 0.2351 0.2887 -0.4764 0.020 Uiso calc R 1 . . H
H9 0.0530 0.2565 -0.3579 0.020 Uiso calc R 1 . . H
C10 0.0308(4) 0.2413(3) -0.5426(3) 0.0183(5) Uani d . 1 . . C
H10 -0.0618 0.1793 -0.4999 0.022 Uiso calc R 1 . . H
H11 0.1224 0.2069 -0.6177 0.022 Uiso calc R 1 . . H
C11 -0.0818(4) 0.3991(3) -0.6033(3) 0.0229(6) Uani d . 1 . . C
H12 -0.1801 0.4308 -0.5305 0.034 Uiso calc R 1 . . H
H13 -0.1467 0.4069 -0.6768 0.034 Uiso calc R 1 . . H
H14 0.0089 0.4613 -0.6417 0.034 Uiso calc R 1 . . H
H6 0.492(4) -0.146(3) -0.162(3) 0.008(7) Uiso d . 1 . . H
H7 0.257(4) 0.013(3) -0.417(3) 0.009(6) Uiso d . 1 . . H

loop_
_atom_site_aniso_label
_atom_site_aniso_U_11
_atom_site_aniso_U_22
_atom_site_aniso_U_33
_atom_site_aniso_U_12
_atom_site_aniso_U_13
_atom_site_aniso_U_23
Pt1 0.01325(8) 0.01143(8) 0.01451(8) -0.00146(5) -0.00516(5) -0.00557(5)
I1 0.01440(10) 0.01722(10) 0.01966(10) -0.00353(7) -0.00263(7) -0.00760(7)
S1 0.0203(3) 0.0134(3) 0.0185(3) 0.0000(2) -0.0094(2) -0.0069(2)
O1 0.0262(10) 0.0181(9) 0.0262(10) -0.0025(8) -0.0139(8) -0.0078(8)
N1 0.0174(11) 0.0156(10) 0.0174(11) -0.0004(8) -0.0094(9) -0.0062(9)
N2 0.0189(11) 0.0131(10) 0.0167(11) -0.0024(9) -0.0064(9) -0.0068(9)
C1 0.0131(12) 0.0156(12) 0.0182(12) -0.0031(10) -0.0026(10) -0.0052(10)
C2 0.0150(12) 0.0191(13) 0.0219(13) -0.0048(10) -0.0031(10) -0.0087(10)
C3 0.0190(13) 0.0169(13) 0.0281(14) -0.0048(10) -0.0007(11) -0.0106(11)
C4 0.0192(13) 0.0153(12) 0.0225(13) -0.0025(10) -0.0008(10) -0.0045(10)
C5 0.0173(13) 0.0212(13) 0.0199(13) -0.0037(10) -0.0059(10) -0.0046(10)
C6 0.0200(13) 0.0178(12) 0.0193(13) -0.0078(10) -0.0029(10) -0.0071(10)
C7 0.0152(13) 0.0171(12) 0.0201(13) -0.0052(10) -0.0036(10) -0.0066(10)
C8 0.0125(12) 0.0136(11) 0.0152(12) -0.0033(9) -0.0026(9) -0.0048(9)
C9 0.0177(13) 0.0136(12) 0.0170(12) -0.0013(10) -0.0055(10) -0.0048(10)
C10 0.0205(13) 0.0173(12) 0.0180(13) -0.0056(10) -0.0056(10) -0.0042(10)
C11 0.0213(14) 0.0236(14) 0.0204(13) -0.0020(11) -0.0079(11) -0.0036(11)

loop_
_atom_type_symbol
_atom_type_description
_atom_type_scat_dispersion_real
_atom_type_scat_dispersion_imag
_atom_type_scat_source
C C 0.0033 0.0016 'International Tables Vol C Tables 4.2.6.8 and 6.1.1.4'
H H 0.0000 0.0000 'International Tables Vol C Tables 4.2.6.8 and 6.1.1.4'
N N 0.0061 0.0033 'International Tables Vol C Tables 4.2.6.8 and 6.1.1.4'
O O 0.0106 0.0060 'International Tables Vol C Tables 4.2.6.8 and 6.1.1.4'
S S 0.1246 0.1234 'International Tables Vol C Tables 4.2.6.8 and 6.1.1.4'
I I -0.4742 1.8119 'International Tables Vol C Tables 4.2.6.8 and 6.1.1.4'
Pt Pt -1.7033 8.3905 'International Tables Vol C Tables 4.2.6.8 and 6.1.1.4'

loop_
_geom_angle_atom_site_label_1
_geom_angle_atom_site_label_2
_geom_angle_atom_site_label_3
_geom_angle_site_symmetry_1
_geom_angle_site_symmetry_3
_geom_angle
_geom_angle_publ_flag
S1 Pt1 S1 2_655 . 180.0 no
S1 Pt1 I1 2_655 2_655 92.033(17) no
S1 Pt1 I1 . 2_655 87.967(17) no
S1 Pt1 I1 2_655 . 87.967(17) no
S1 Pt1 I1 . . 92.033(17) yes
I1 Pt1 I1 2_655 . 180.0 yes
C8 S1 Pt1 . . 108.10(8) yes
C7 N1 C8 . . 127.3(2) yes
C7 N1 H6 . . 118.6(19) no
C8 N1 H6 . . 114.0(19) no
C8 N2 C9 . . 123.5(2) no
C8 N2 H7 . . 117.9(17) no
C9 N2 H7 . . 118.5(17) no
C2 C1 C6 . . 119.5(2) no
C2 C1 C7 . . 116.7(2) no
C6 C1 C7 . . 123.8(2) no
C3 C2 C1 . . 120.6(2) no
C3 C2 H1 . . 119.7 no
C1 C2 H1 . . 119.7 no
C2 C3 C4 . . 120.1(2) no
C2 C3 H2 . . 119.9 no
C4 C3 H2 . . 119.9 no
C3 C4 C5 . . 119.8(2) no
C3 C4 H3 . . 120.1 no
C5 C4 H3 . . 120.1 no
C6 C5 C4 . . 120.6(2) no
C6 C5 H4 . . 119.7 no
C4 C5 H4 . . 119.7 no
C5 C6 C1 . . 119.5(2) no
C5 C6 H5 . . 120.3 no
C1 C6 H5 . . 120.3 no
O1 C7 N1 . . 121.4(2) yes
O1 C7 C1 . . 121.8(2) no
N1 C7 C1 . . 116.8(2) no
N2 C8 N1 . . 118.8(2) yes
N2 C8 S1 . . 120.49(18) yes
N1 C8 S1 . . 120.67(18) no
N2 C9 C10 . . 110.4(2) no
N2 C9 H8 . . 109.6 no
C10 C9 H8 . . 109.6 no
N2 C9 H9 . . 109.6 no
C10 C9 H9 . . 109.6 no
H8 C9 H9 . . 108.1 no
C9 C10 C11 . . 111.5(2) no
C9 C10 H10 . . 109.3 no
C11 C10 H10 . . 109.3 no
C9 C10 H11 . . 109.3 no
C11 C10 H11 . . 109.3 no
H10 C10 H11 . . 108.0 no
C10 C11 H12 . . 109.5 no
C10 C11 H13 . . 109.5 no
H12 C11 H13 . . 109.5 no
C10 C11 H14 . . 109.5 no
H12 C11 H14 . . 109.5 no
H13 C11 H14 . . 109.5 no

loop_
_geom_bond_atom_site_label_1
_geom_bond_atom_site_label_2
_geom_bond_site_symmetry_2
_geom_bond_distance
_geom_bond_publ_flag
Pt1 S1 2_655 2.3148(6) no
Pt1 S1 . 2.3148(6) yes
Pt1 I1 2_655 2.61667(19) no
Pt1 I1 . 2.61667(19) yes
S1 C8 . 1.701(2) yes
O1 C7 . 1.226(3) yes
N1 C7 . 1.377(3) yes
N1 C8 . 1.380(3) yes
N1 H6 . 0.80(3) no
N2 C8 . 1.314(3) yes
N2 C9 . 1.461(3) no
N2 H7 . 0.84(3) no
C1 C2 . 1.393(3) no
C1 C6 . 1.400(4) no
C1 C7 . 1.492(3) no
C2 C3 . 1.380(4) no
C2 H1 . 0.9500 no
C3 C4 . 1.385(4) no
C3 H2 . 0.9500 no
C4 C5 . 1.391(4) no
C4 H3 . 0.9500 no
C5 C6 . 1.388(4) no
C5 H4 . 0.9500 no
C6 H5 . 0.9500 no
C9 C10 . 1.515(3) no
C9 H8 . 0.9900 no
C9 H9 . 0.9900 no
C10 C11 . 1.519(3) no
C10 H10 . 0.9900 no
C10 H11 . 0.9900 no
C11 H12 . 0.9800 no
C11 H13 . 0.9800 no
C11 H14 . 0.9800 no

loop_
_geom_hbond_atom_site_label_D
_geom_hbond_atom_site_label_H
_geom_hbond_atom_site_label_A
_geom_hbond_distance_DH
_geom_hbond_distance_HA
_geom_hbond_distance_DA
_geom_hbond_angle_DHA
_geom_hbond_publ_flag
N2 H7 O1 0.84(3) 1.98(3) 2.639(3) 134(2) y
N1 H6 I1 0.80(3) 3.06(3) 3.600(2) 127(2) y

loop_
_geom_torsion_atom_site_label_1
_geom_torsion_atom_site_label_2
_geom_torsion_atom_site_label_3
_geom_torsion_atom_site_label_4
_geom_torsion_site_symmetry_1
_geom_torsion
_geom_torsion_publ_flag
S1 Pt1 S1 C8 2_655 103(6) no
I1 Pt1 S1 C8 2_655 -109.67(9) no
I1 Pt1 S1 C8 . 70.33(9) no
C6 C1 C2 C3 . 0.8(4) no
C7 C1 C2 C3 . -179.7(2) no
C1 C2 C3 C4 . -1.1(4) no
C2 C3 C4 C5 . 0.6(4) no
C3 C4 C5 C6 . 0.2(4) no
C4 C5 C6 C1 . -0.5(4) no
C2 C1 C6 C5 . 0.0(4) no
C7 C1 C6 C5 . -179.4(2) no
C8 N1 C7 O1 . -3.2(4) no
C8 N1 C7 C1 . 177.2(2) no
C2 C1 C7 O1 . -7.3(4) no
C6 C1 C7 O1 . 172.1(2) no
C2 C1 C7 N1 . 172.2(2) yes
C6 C1 C7 N1 . -8.3(4) no
C9 N2 C8 N1 . 177.0(2) no
C9 N2 C8 S1 . -2.5(3) no
C7 N1 C8 N2 . 2.1(4) yes
C7 N1 C8 S1 . -178.4(2) yes
Pt1 S1 C8 N2 . 175.87(17) no
Pt1 S1 C8 N1 . -3.7(2) no
C8 N2 C9 C10 . -170.2(2) yes
N2 C9 C10 C11 . -178.4(2) no
